data_2240603
loop_
_publ_author_name
'Sowmya, Haliwana B. V.'
'Suresha Kumara, Tholappanavara H.'
'Jasinski, Jerry P.'
'Millikan, Sean P.'
'Glidewell, Christopher'

_publ_section_title
;
 Crystal structure of (<i>E</i>)-2-fluorobenzaldehyde
 (pyridin-2-yl)hydrazone
;
_journal_coeditor_code HB7410
_journal_issue 5
_journal_name_full 'Acta Crystallographica Section E'
_journal_page_first o362
_journal_page_last o363
_journal_paper_doi 10.1107/S2056989015007823
_journal_volume 71
_journal_year 2015
_chemical_formula_iupac 'C12 H10 F N3'
_chemical_formula_moiety 'C12 H10 F N3'
_chemical_formula_sum 'C12 H10 F N3'
_chemical_formula_weight 215.23
_chemical_name_common
;
(<i>E</i>)-2-Fluorobenzaldehyde (pyridin-2-yl)hydrazone
;
_chemical_name_systematic
;
2-[(<i>E</i>)-2-(2-Fluorobenzylidene)hydrazin-1-yl]pyridine
;
_space_group_crystal_system monoclinic
_space_group_IT_number 14
_space_group_name_Hall '-P 2yn'
_space_group_name_H-M_alt 'P 1 21/n 1'
_symmetry_space_group_name_Hall '-P 2yn'
_symmetry_space_group_name_H-M 'P 1 21/n 1'
_atom_sites_solution_hydrogens direct
_audit_creation_method SHELXL-2014
_cell_angle_alpha 90
_cell_angle_beta 99.278(4)
_cell_angle_gamma 90
_cell_formula_units_Z 4
_cell_length_a 3.85166(14)
_cell_length_b 23.1757(7)
_cell_length_c 11.4227(4)
_cell_measurement_reflns_used 1962
_cell_measurement_temperature 173(2)
_cell_measurement_theta_max 72.50
_cell_measurement_theta_min 3.82
_cell_volume 1006.31(6)
_computing_cell_refinement
;
CrysAlis PRO (Agilent, 2012)
;
_computing_data_collection
;
CrysAlis PRO (Agilent, 2012)
;
_computing_data_reduction
;
CrysAlis RED (Agilent, 2012)
;
_computing_molecular_graphics
;
PLATON (Spek, 2009)
;
_computing_publication_material
;
SHELXL2014 (Sheldrick, 2015) and PLATON (Spek, 2009)
;
_computing_structure_refinement
;
SHELXL2014 (Sheldrick, 2015)
;
_computing_structure_solution
;
SHELXS97 (Sheldrick, 2008)
;
_diffrn_ambient_temperature 173(2)
_diffrn_measured_fraction_theta_full 0.999
_diffrn_measured_fraction_theta_max 0.983
_diffrn_measurement_device_type 'Agilent Eos Gemini CCD'
_diffrn_measurement_method '\w scans'
_diffrn_radiation_type CuK\a
_diffrn_radiation_wavelength 1.54184
_diffrn_reflns_av_R_equivalents 0.0328
_diffrn_reflns_limit_h_max 4
_diffrn_reflns_limit_h_min -4
_diffrn_reflns_limit_k_max 28
_diffrn_reflns_limit_k_min -20
_diffrn_reflns_limit_l_max 13
_diffrn_reflns_limit_l_min -13
_diffrn_reflns_number 6087
_diffrn_reflns_theta_full 67.684
_diffrn_reflns_theta_max 72.497
_diffrn_reflns_theta_min 3.815
_diffrn_standards_decay_% 0
_diffrn_standards_interval_count 0
_diffrn_standards_interval_time 0
_diffrn_standards_number 0
_exptl_absorpt_coefficient_mu 0.836
_exptl_absorpt_correction_T_max 0.875
_exptl_absorpt_correction_T_min 0.419
_exptl_absorpt_correction_type multi-scan
_exptl_absorpt_process_details
;
(CrysAlis RED; Agilent, 2012)
;
_exptl_crystal_colour colourless
_exptl_crystal_density_diffrn 1.421
_exptl_crystal_description plate
_exptl_crystal_F_000 448
_exptl_crystal_size_max 0.42
_exptl_crystal_size_mid 0.35
_exptl_crystal_size_min 0.16
_refine_diff_density_max 0.213
_refine_diff_density_min -0.259
_refine_ls_extinction_method none
_refine_ls_goodness_of_fit_ref 1.085
_refine_ls_hydrogen_treatment mixed
_refine_ls_matrix_type full
_refine_ls_number_parameters 148
_refine_ls_number_reflns 1962
_refine_ls_number_restraints 0
_refine_ls_restrained_S_all 1.085
_refine_ls_R_factor_all 0.0478
_refine_ls_R_factor_gt 0.0435
_refine_ls_shift/su_max 0.000
_refine_ls_shift/su_mean 0.000
_refine_ls_structure_factor_coef Fsqd
_refine_ls_weighting_details 'w=1/[\s^2^(Fo^2^)+(0.0674P)^2^+0.2786P] where P=(Fo^2^+2Fc^2^)/3'
_refine_ls_weighting_scheme calc
_refine_ls_wR_factor_gt 0.1187
_refine_ls_wR_factor_ref 0.1219
_reflns_number_gt 1774
_reflns_number_total 1962
_reflns_threshold_expression I>2\s(I)
_cod_data_source_file hb7410sup1.cif
_cod_data_source_block I
_cod_database_code 2240603
_shelx_space_group_comment
;
The symmetry employed for this shelxl refinement is uniquely defined
by the following loop, which should always be used as a source of
symmetry information in preference to the above space-group names.
They are only intended as comments.
;
_shelx_estimated_absorpt_t_min 0.720
_shelx_estimated_absorpt_t_max 0.878
_shelxl_version_number 2.014

loop_
_space_group_symop_operation_xyz
'x, y, z'
'-x+1/2, y+1/2, -z+1/2'
'-x, -y, -z'
'x-1/2, -y-1/2, z-1/2'

loop_
_atom_site_type_symbol
_atom_site_label
_atom_site_fract_x
_atom_site_fract_y
_atom_site_fract_z
_atom_site_U_iso_or_equiv
_atom_site_adp_type
_atom_site_calc_flag
_atom_site_occupancy
C C1 0.3610(4) 0.33820(6) 0.24399(13) 0.0248(3) Uani d 1
C C2 0.3174(4) 0.34404(6) 0.12182(13) 0.0298(3) Uani d 1
F F2 0.1734(3) 0.39368(4) 0.07270(8) 0.0469(3) Uani d 1
C C3 0.4131(4) 0.30233(7) 0.04731(13) 0.0348(4) Uani d 1
H H3 0.3812 0.3085 -0.0360 0.042 Uiso calc 1
C C4 0.5569(4) 0.25120(7) 0.09603(14) 0.0332(4) Uani d 1
H H4 0.6231 0.2217 0.0463 0.040 Uiso calc 1
C C5 0.6032(4) 0.24350(6) 0.21772(14) 0.0318(4) Uani d 1
H H5 0.7017 0.2085 0.2513 0.038 Uiso calc 1
C C6 0.5076(4) 0.28620(6) 0.29089(13) 0.0286(3) Uani d 1
H H6 0.5419 0.2802 0.3742 0.034 Uiso calc 1
C C7 0.2600(4) 0.38495(6) 0.31780(13) 0.0265(3) Uani d 1
H H7 0.1313 0.4170 0.2814 0.032 Uiso calc 1
N N21 0.2532(3) 0.48299(5) 0.65928(11) 0.0266(3) Uani d 1
C C22 0.3541(3) 0.43452(6) 0.61006(12) 0.0242(3) Uani d 1
C C23 0.5634(4) 0.39220(6) 0.67501(13) 0.0274(3) Uani d 1
H H23 0.6310 0.3583 0.6375 0.033 Uiso calc 1
C C24 0.6673(4) 0.40114(6) 0.79396(14) 0.0314(3) Uani d 1
H H24 0.8084 0.3732 0.8403 0.038 Uiso calc 1
C C25 0.5667(4) 0.45118(7) 0.84726(13) 0.0330(4) Uani d 1
H H25 0.6370 0.4582 0.9296 0.040 Uiso calc 1
C C26 0.3618(4) 0.49000(6) 0.77589(13) 0.0299(3) Uani d 1
H H26 0.2923 0.5242 0.8117 0.036 Uiso calc 1
N N1 0.2387(3) 0.42916(5) 0.49067(11) 0.0291(3) Uani d 1
H H1 0.107(5) 0.4566(9) 0.4499(16) 0.035 Uiso d 1
N N2 0.3428(3) 0.38325(5) 0.43070(11) 0.0265(3) Uani d 1

loop_
_atom_site_aniso_label
_atom_site_aniso_U_11
_atom_site_aniso_U_22
_atom_site_aniso_U_33
_atom_site_aniso_U_12
_atom_site_aniso_U_13
_atom_site_aniso_U_23
C1 0.0216(6) 0.0228(7) 0.0294(7) -0.0021(5) 0.0019(5) -0.0018(5)
C2 0.0307(7) 0.0254(7) 0.0314(8) -0.0022(6) -0.0006(6) 0.0025(6)
F2 0.0711(7) 0.0331(5) 0.0331(5) 0.0088(4) -0.0016(5) 0.0062(4)
C3 0.0390(8) 0.0388(9) 0.0263(7) -0.0070(6) 0.0039(6) -0.0049(6)
C4 0.0303(8) 0.0314(8) 0.0387(8) -0.0027(6) 0.0078(6) -0.0110(6)
C5 0.0299(7) 0.0250(7) 0.0397(8) 0.0033(5) 0.0033(6) -0.0026(6)
C6 0.0293(7) 0.0259(7) 0.0299(7) 0.0020(5) 0.0031(6) -0.0007(5)
C7 0.0269(7) 0.0199(7) 0.0319(7) 0.0021(5) 0.0030(6) 0.0008(5)
N21 0.0288(6) 0.0205(6) 0.0306(6) 0.0005(4) 0.0054(5) -0.0002(4)
C22 0.0232(7) 0.0200(7) 0.0300(7) -0.0022(5) 0.0061(5) 0.0015(5)
C23 0.0256(7) 0.0208(7) 0.0361(8) 0.0005(5) 0.0056(6) 0.0017(5)
C24 0.0269(7) 0.0301(8) 0.0361(8) 0.0023(6) 0.0014(6) 0.0068(6)
C25 0.0318(8) 0.0388(8) 0.0275(7) -0.0006(6) 0.0020(6) -0.0010(6)
C26 0.0312(7) 0.0271(7) 0.0319(8) -0.0004(6) 0.0062(6) -0.0044(6)
N1 0.0361(7) 0.0208(6) 0.0294(6) 0.0078(5) 0.0028(5) -0.0010(5)
N2 0.0277(6) 0.0203(6) 0.0314(6) 0.0017(4) 0.0042(5) -0.0019(4)

loop_
_atom_type_symbol
_atom_type_description
_atom_type_scat_dispersion_real
_atom_type_scat_dispersion_imag
_atom_type_scat_source
C C 0.0181 0.0091 'International Tables Vol C Tables 4.2.6.8 and 6.1.1.4'
H H 0.0000 0.0000 'International Tables Vol C Tables 4.2.6.8 and 6.1.1.4'
N N 0.0311 0.0180 'International Tables Vol C Tables 4.2.6.8 and 6.1.1.4'
F F 0.0727 0.0534 'International Tables Vol C Tables 4.2.6.8 and 6.1.1.4'

loop_
_geom_angle_atom_site_label_1
_geom_angle_atom_site_label_2
_geom_angle_atom_site_label_3
_geom_angle
C2 C1 C6 116.45(13)
C2 C1 C7 120.53(13)
C6 C1 C7 123.02(13)
F2 C2 C3 118.12(13)
F2 C2 C1 118.28(13)
C3 C2 C1 123.60(14)
C2 C3 C4 118.77(14)
C2 C3 H3 120.6
C4 C3 H3 120.6
C5 C4 C3 119.47(14)
C5 C4 H4 120.3
C3 C4 H4 120.3
C6 C5 C4 120.72(14)
C6 C5 H5 119.6
C4 C5 H5 119.6
C5 C6 C1 120.99(14)
C5 C6 H6 119.5
C1 C6 H6 119.5
N2 C7 C1 120.82(12)
N2 C7 H7 119.6
C1 C7 H7 119.6
C26 N21 C22 116.93(12)
N21 C22 N1 115.04(12)
N21 C22 C23 122.98(13)
N1 C22 C23 121.97(12)
C24 C23 C22 118.04(13)
C24 C23 H23 121.0
C22 C23 H23 121.0
C23 C24 C25 120.14(13)
C23 C24 H24 119.9
C25 C24 H24 119.9
C26 C25 C24 117.33(14)
C26 C25 H25 121.3
C24 C25 H25 121.3
N21 C26 C25 124.57(13)
N21 C26 H26 117.7
C25 C26 H26 117.7
N2 N1 C22 119.82(12)
N2 N1 H1 118.8(12)
C22 N1 H1 121.3(12)
C7 N2 N1 115.99(12)

loop_
_geom_bond_atom_site_label_1
_geom_bond_atom_site_label_2
_geom_bond_distance
C1 C2 1.385(2)
C1 C6 1.400(2)
C1 C7 1.4634(19)
C2 F2 1.3586(17)
C2 C3 1.377(2)
C3 C4 1.386(2)
C3 H3 0.9500
C4 C5 1.384(2)
C4 H4 0.9500
C5 C6 1.383(2)
C5 H5 0.9500
C6 H6 0.9500
C7 N2 1.2782(19)
C7 H7 0.9500
N21 C26 1.3401(19)
N21 C22 1.3416(18)
C22 N1 1.3702(18)
C22 C23 1.4032(19)
C23 C24 1.369(2)
C23 H23 0.9500
C24 C25 1.394(2)
C24 H24 0.9500
C25 C26 1.375(2)
C25 H25 0.9500
C26 H26 0.9500
N1 N2 1.3604(16)
N1 H1 0.90(2)

loop_
_geom_hbond_atom_site_label_D
_geom_hbond_atom_site_label_H
_geom_hbond_atom_site_label_A
_geom_hbond_site_symmetry_A
_geom_hbond_distance_DH
_geom_hbond_distance_HA
_geom_hbond_distance_DA
_geom_hbond_angle_DHA
_geom_hbond_publ_flag
N1 H1 N21 3_566 0.90(2) 2.21(2) 3.1020(17) 174.1(19) y

loop_
_geom_torsion_atom_site_label_1
_geom_torsion_atom_site_label_2
_geom_torsion_atom_site_label_3
_geom_torsion_atom_site_label_4
_geom_torsion
C6 C1 C2 F2 179.47(13)
C7 C1 C2 F2 -1.1(2)
C6 C1 C2 C3 -0.7(2)
C7 C1 C2 C3 178.66(14)
F2 C2 C3 C4 -179.30(14)
C1 C2 C3 C4 0.9(2)
C2 C3 C4 C5 -0.5(2)
C3 C4 C5 C6 0.0(2)
C4 C5 C6 C1 0.1(2)
C2 C1 C6 C5 0.2(2)
C7 C1 C6 C5 -179.17(13)
C2 C1 C7 N2 -170.37(13)
C6 C1 C7 N2 9.0(2)
C26 N21 C22 N1 -179.75(12)
C26 N21 C22 C23 0.1(2)
N21 C22 C23 C24 0.1(2)
N1 C22 C23 C24 179.91(13)
C22 C23 C24 C25 -0.3(2)
C23 C24 C25 C26 0.2(2)
C22 N21 C26 C25 -0.1(2)
C24 C25 C26 N21 0.0(2)
N21 C22 N1 N2 176.23(12)
C23 C22 N1 N2 -3.6(2)
C1 C7 N2 N1 179.42(12)
C22 N1 N2 C7 -171.68(12)

_cod_database_fobs_code 2240603
